data_2208770
loop_
_publ_author_name
'Harrison, William T. A.'
'Gaonkar, S. L.'
'Anilkumar, H. G.'
'Yathirajan, H. S.'

_publ_section_title
;
 5-Bromo-1-(4-fluorophenyl)-1,3-dihydroisobenzofuran
;
_journal_coeditor_code XU2018
_journal_issue 4
_journal_name_full 'Acta Crystallographica Section E'
_journal_page_first o1534
_journal_page_last o1535
_journal_paper_doi 10.1107/S1600536806009810
_journal_volume 62
_journal_year 2006
_chemical_formula_iupac 'C14 H10 Br F O'
_chemical_formula_moiety 'C14 H10 Br F O'
_chemical_formula_sum 'C14 H10 Br F O'
_chemical_formula_weight 293.13
_chemical_name_systematic
;
5-Bromo-1-(4-fluorophenyl)-1,3-dihydroisobenzofuran
;
_space_group_IT_number 14
_symmetry_cell_setting monoclinic
_symmetry_space_group_name_Hall '-P 2ybc'
_symmetry_space_group_name_H-M 'P 1 21/c 1'
_atom_sites_solution_hydrogens geom
_atom_sites_solution_primary direct
_atom_sites_solution_secondary difmap
_audit_creation_method SHELXL-97
_cell_angle_alpha 90.00
_cell_angle_beta 92.542(3)
_cell_angle_gamma 90.00
_cell_formula_units_Z 4
_cell_length_a 6.0560(3)
_cell_length_b 7.8659(4)
_cell_length_c 24.2289(14)
_cell_measurement_reflns_used 2707
_cell_measurement_temperature 120(2)
_cell_measurement_theta_max 27.5
_cell_measurement_theta_min 1.0
_cell_volume 1153.03(11)
_computing_cell_refinement 'SCALEPACK (Otwinowski & Minor, 1997)'
_computing_data_collection 'COLLECT (Nonius, 1998)'
_computing_data_reduction 'SCALEPACK and DENZO (Otwinowski & Minor, 1997), and SORTAV (Blessing, 1995)'
_computing_molecular_graphics 'ORTEP3 (Farrugia, 1997)'
_computing_publication_material SHELXL97
_computing_structure_refinement 'SHELXL97 (Sheldrick, 1997)'
_computing_structure_solution 'SHELXS97 (Sheldrick, 1997)'
_diffrn_ambient_temperature 120(2)
_diffrn_measured_fraction_theta_full 0.99
_diffrn_measured_fraction_theta_max 0.99
_diffrn_measurement_device_type 'Nonius KappaCCD'
_diffrn_measurement_method '\w and \f'
_diffrn_radiation_monochromator graphite
_diffrn_radiation_source 'fine-focus sealed tube'
_diffrn_radiation_type MoK\a
_diffrn_radiation_wavelength 0.71073
_diffrn_reflns_av_R_equivalents 0.072
_diffrn_reflns_av_sigmaI/netI 0.073
_diffrn_reflns_limit_h_max 7
_diffrn_reflns_limit_h_min -7
_diffrn_reflns_limit_k_max 10
_diffrn_reflns_limit_k_min -10
_diffrn_reflns_limit_l_max 27
_diffrn_reflns_limit_l_min -31
_diffrn_reflns_number 12389
_diffrn_reflns_theta_full 27.6
_diffrn_reflns_theta_max 27.6
_diffrn_reflns_theta_min 3.4
_diffrn_standards_interval_count 0
_diffrn_standards_interval_time 0
_diffrn_standards_number 0
_exptl_absorpt_coefficient_mu 3.556
_exptl_absorpt_correction_T_max 0.718
_exptl_absorpt_correction_T_min 0.482
_exptl_absorpt_correction_type multi-scan
_exptl_absorpt_process_details '(SADABS; Bruker, 2003)'
_exptl_crystal_colour yellow
_exptl_crystal_density_diffrn 1.689
_exptl_crystal_density_method 'not measured'
_exptl_crystal_description block
_exptl_crystal_F_000 584
_exptl_crystal_size_max 0.24
_exptl_crystal_size_mid 0.15
_exptl_crystal_size_min 0.10
_refine_diff_density_max 0.56
_refine_diff_density_min -0.40
_refine_ls_extinction_coef 0.0023(6)
_refine_ls_extinction_expression Fc^*^=kFc[1+0.001xFc^2^\l^3^/sin(2\q)]^-1/4^
_refine_ls_extinction_method SHELXL97
_refine_ls_goodness_of_fit_ref 1.021
_refine_ls_hydrogen_treatment constr
_refine_ls_matrix_type full
_refine_ls_number_parameters 155
_refine_ls_number_reflns 2630
_refine_ls_number_restraints 0
_refine_ls_restrained_S_all 1.021
_refine_ls_R_factor_all 0.084
_refine_ls_R_factor_gt 0.041
_refine_ls_shift/su_max 0.000
_refine_ls_shift/su_mean 0.000
_refine_ls_structure_factor_coef Fsqd
_refine_ls_weighting_details 'calc w=1/[\s^2^(Fo^2^)+(0.0257P)^2^+0.4294P] where P=(Fo^2^+2Fc^2^)/3'
_refine_ls_weighting_scheme calc
_refine_ls_wR_factor_gt 0.068
_refine_ls_wR_factor_ref 0.079
_reflns_number_gt 1742
_reflns_number_total 2630
_reflns_threshold_expression I>2\s(I)
_cod_data_source_file xu2018.cif
_cod_data_source_block I
_cod_original_sg_symbol_H-M 'P 21/c'
_cod_database_code 2208770
_cod_database_fobs_code 2208770

loop_
_symmetry_equiv_pos_as_xyz
'x, y, z'
'-x, y+1/2, -z+1/2'
'-x, -y, -z'
'x, -y-1/2, z-1/2'

loop_
_atom_site_type_symbol
_atom_site_label
_atom_site_fract_x
_atom_site_fract_y
_atom_site_fract_z
_atom_site_U_iso_or_equiv
_atom_site_adp_type
_atom_site_calc_flag
_atom_site_refinement_flags
_atom_site_occupancy
C C1 0.3615(5) 0.6855(5) 0.26210(15) 0.0366(9) Uani d . 1
H H1 0.5049 0.7253 0.2731 0.044 Uiso calc R 1
C C2 0.3091(6) 0.6559(5) 0.20662(15) 0.0420(9) Uani d . 1
H H2 0.4144 0.6748 0.1794 0.050 Uiso calc R 1
C C3 0.1012(6) 0.5986(4) 0.19235(14) 0.0357(9) Uani d . 1
C C4 -0.0572(6) 0.5688(4) 0.22975(14) 0.0335(8) Uani d . 1
H H4 -0.2002 0.5291 0.2183 0.040 Uiso calc R 1
C C5 -0.0007(5) 0.5990(4) 0.28501(14) 0.0311(8) Uani d . 1
H H5 -0.1070 0.5790 0.3119 0.037 Uiso calc R 1
C C6 0.2072(5) 0.6577(4) 0.30177(13) 0.0274(7) Uani d . 1
C C7 0.2636(5) 0.6902(4) 0.36229(13) 0.0276(7) Uani d . 1
H H7 0.1256 0.7199 0.3813 0.033 Uiso calc R 1
C C8 0.3774(5) 0.5441(4) 0.39220(12) 0.0232(7) Uani d . 1
C C9 0.3061(5) 0.3792(4) 0.39959(13) 0.0274(8) Uani d . 1
H H9 0.1672 0.3430 0.3841 0.033 Uiso calc R 1
C C10 0.4407(5) 0.2669(4) 0.43009(13) 0.0263(8) Uani d . 1
H H10 0.3949 0.1529 0.4356 0.032 Uiso calc R 1
C C11 0.6416(5) 0.3234(4) 0.45219(12) 0.0258(7) Uani d . 1
C C12 0.7142(5) 0.4893(4) 0.44546(13) 0.0272(8) Uani d . 1
H H12 0.8528 0.5262 0.4610 0.033 Uiso calc R 1
C C13 0.5774(5) 0.5985(4) 0.41530(13) 0.0260(7) Uani d . 1
C C14 0.6066(5) 0.7837(4) 0.40280(15) 0.0334(8) Uani d . 1
H H14A 0.6119 0.8516 0.4373 0.040 Uiso calc R 1
H H14B 0.7449 0.8029 0.3834 0.040 Uiso calc R 1
O O1 0.4186(4) 0.8294(3) 0.36828(10) 0.0370(6) Uani d . 1
F F1 0.0466(3) 0.5716(3) 0.13736(8) 0.0472(6) Uani d . 1
Br Br1 0.82479(5) 0.17116(4) 0.494648(14) 0.03340(14) Uani d . 1

loop_
_atom_site_aniso_label
_atom_site_aniso_U_11
_atom_site_aniso_U_22
_atom_site_aniso_U_33
_atom_site_aniso_U_12
_atom_site_aniso_U_13
_atom_site_aniso_U_23
C1 0.0242(17) 0.046(2) 0.040(2) 0.0044(16) 0.0043(15) 0.0050(18)
C2 0.040(2) 0.056(3) 0.031(2) 0.0112(19) 0.0092(16) 0.0047(19)
C3 0.049(2) 0.030(2) 0.028(2) 0.0183(17) -0.0033(18) -0.0054(16)
C4 0.037(2) 0.026(2) 0.036(2) 0.0035(15) -0.0035(17) -0.0044(16)
C5 0.0331(19) 0.0271(19) 0.034(2) 0.0003(15) 0.0055(16) 0.0012(15)
C6 0.0274(17) 0.0232(18) 0.0316(19) 0.0038(14) 0.0022(14) 0.0021(15)
C7 0.0250(17) 0.031(2) 0.0277(19) -0.0014(15) 0.0053(14) -0.0019(15)
C8 0.0251(17) 0.0210(18) 0.0237(18) 0.0002(14) 0.0026(13) -0.0020(14)
C9 0.0272(17) 0.027(2) 0.0277(19) -0.0025(14) 0.0015(14) -0.0014(14)
C10 0.0296(18) 0.0182(17) 0.032(2) -0.0031(14) 0.0058(15) -0.0008(14)
C11 0.0278(16) 0.0277(18) 0.0220(17) 0.0078(15) -0.0002(13) -0.0012(15)
C12 0.0214(16) 0.028(2) 0.032(2) 0.0000(14) -0.0025(14) -0.0051(15)
C13 0.0306(18) 0.0206(18) 0.0270(19) -0.0013(14) 0.0054(15) -0.0037(14)
C14 0.0291(19) 0.025(2) 0.046(2) -0.0034(14) -0.0020(17) 0.0010(16)
O1 0.0387(13) 0.0231(13) 0.0484(16) -0.0017(11) -0.0072(11) 0.0028(11)
F1 0.0592(14) 0.0534(14) 0.0284(12) 0.0208(10) -0.0033(10) -0.0057(10)
Br1 0.0392(2) 0.0276(2) 0.0330(2) 0.00621(16) -0.00337(14) 0.00021(16)

loop_
_atom_type_symbol
_atom_type_description
_atom_type_scat_dispersion_real
_atom_type_scat_dispersion_imag
_atom_type_scat_source
C C 0.0033 0.0016 'International Tables Vol C Tables 4.2.6.8 and 6.1.1.4'
H H 0.0000 0.0000 'International Tables Vol C Tables 4.2.6.8 and 6.1.1.4'
O O 0.0106 0.0060 'International Tables Vol C Tables 4.2.6.8 and 6.1.1.4'
F F 0.0171 0.0103 'International Tables Vol C Tables 4.2.6.8 and 6.1.1.4'
Br Br -0.2901 2.4595 'International Tables Vol C Tables 4.2.6.8 and 6.1.1.4'

loop_
_geom_angle_atom_site_label_1
_geom_angle_atom_site_label_2
_geom_angle_atom_site_label_3
_geom_angle
C2 C1 C6 120.8(3)
C2 C1 H1 119.6
C6 C1 H1 119.6
C3 C2 C1 118.0(3)
C3 C2 H2 121.0
C1 C2 H2 121.0
C2 C3 C4 123.6(3)
C2 C3 F1 118.3(3)
C4 C3 F1 118.0(3)
C3 C4 C5 117.3(3)
C3 C4 H4 121.3
C5 C4 H4 121.3
C6 C5 C4 121.5(3)
C6 C5 H5 119.3
C4 C5 H5 119.3
C5 C6 C1 118.7(3)
C5 C6 C7 120.3(3)
C1 C6 C7 121.0(3)
O1 C7 C8 104.4(2)
O1 C7 C6 110.1(2)
C8 C7 C6 114.5(2)
O1 C7 H7 109.2
C8 C7 H7 109.2
C6 C7 H7 109.2
C13 C8 C9 120.8(3)
C13 C8 C7 109.4(3)
C9 C8 C7 129.7(3)
C8 C9 C10 119.1(3)
C8 C9 H9 120.5
C10 C9 H9 120.5
C11 C10 C9 119.1(3)
C11 C10 H10 120.4
C9 C10 H10 120.4
C10 C11 C12 122.3(3)
C10 C11 Br1 119.3(2)
C12 C11 Br1 118.3(2)
C13 C12 C11 117.5(3)
C13 C12 H12 121.3
C11 C12 H12 121.3
C8 C13 C12 121.1(3)
C8 C13 C14 109.2(3)
C12 C13 C14 129.7(3)
O1 C14 C13 105.3(2)
O1 C14 H14A 110.7
C13 C14 H14A 110.7
O1 C14 H14B 110.7
C13 C14 H14B 110.7
H14A C14 H14B 108.8
C14 O1 C7 111.5(2)

loop_
_geom_bond_atom_site_label_1
_geom_bond_atom_site_label_2
_geom_bond_distance
C1 C2 1.387(5)
C1 C6 1.387(4)
C1 H1 0.9500
C2 C3 1.367(5)
C2 H2 0.9500
C3 C4 1.369(5)
C3 F1 1.375(4)
C4 C5 1.388(4)
C4 H4 0.9500
C5 C6 1.385(4)
C5 H5 0.9500
C6 C7 1.513(4)
C7 O1 1.445(3)
C7 C8 1.509(4)
C7 H7 1.0000
C8 C13 1.380(4)
C8 C9 1.381(4)
C9 C10 1.392(4)
C9 H9 0.9500
C10 C11 1.381(4)
C10 H10 0.9500
C11 C12 1.389(4)
C11 Br1 1.903(3)
C12 C13 1.380(4)
C12 H12 0.9500
C13 C14 1.500(4)
C14 O1 1.428(4)
C14 H14A 0.9900
C14 H14B 0.9900

loop_
_geom_hbond_atom_site_label_D
_geom_hbond_atom_site_label_H
_geom_hbond_atom_site_label_A
_geom_hbond_site_symmetry_A
_geom_hbond_distance_DH
_geom_hbond_distance_HA
_geom_hbond_distance_DA
_geom_hbond_angle_DHA
C9 H9 F1 2_545 0.95 2.54 3.324(4) 140
C14 H14B F1 2_655 0.99 2.52 3.265(4) 132

loop_
_geom_torsion_atom_site_label_1
_geom_torsion_atom_site_label_2
_geom_torsion_atom_site_label_3
_geom_torsion_atom_site_label_4
_geom_torsion
C6 C1 C2 C3 0.0(5)
C1 C2 C3 C4 -0.1(5)
C1 C2 C3 F1 178.9(3)
C2 C3 C4 C5 -0.1(5)
F1 C3 C4 C5 -179.1(3)
C3 C4 C5 C6 0.3(5)
C4 C5 C6 C1 -0.4(5)
C4 C5 C6 C7 179.7(3)
C2 C1 C6 C5 0.2(5)
C2 C1 C6 C7 -179.9(3)
C5 C6 C7 O1 -147.9(3)
C1 C6 C7 O1 32.2(4)
C5 C6 C7 C8 94.9(3)
C1 C6 C7 C8 -85.0(4)
O1 C7 C8 C13 2.3(3)
C6 C7 C8 C13 122.7(3)
O1 C7 C8 C9 -179.7(3)
C6 C7 C8 C9 -59.3(4)
C13 C8 C9 C10 -1.0(5)
C7 C8 C9 C10 -178.7(3)
C8 C9 C10 C11 0.1(4)
C9 C10 C11 C12 0.5(5)
C9 C10 C11 Br1 179.3(2)
C10 C11 C12 C13 -0.2(5)
Br1 C11 C12 C13 -179.0(2)
C9 C8 C13 C12 1.3(5)
C7 C8 C13 C12 179.5(3)
C9 C8 C13 C14 -177.4(3)
C7 C8 C13 C14 0.8(3)
C11 C12 C13 C8 -0.8(4)
C11 C12 C13 C14 177.7(3)
C8 C13 C14 O1 -3.6(3)
C12 C13 C14 O1 177.8(3)
C13 C14 O1 C7 5.2(3)
C8 C7 O1 C14 -4.7(3)
C6 C7 O1 C14 -128.1(3)

loop_
_cod_related_entry_id
_cod_related_entry_database
_cod_related_entry_code
1 ChemSpider 9498773
